data_7019757
loop_
_publ_author_name
'Theuergarten, Eileen'
'Schl\"osser, Janin'
'Schl\"uns, Danny'
'Freytag, Matthias'
'Daniliuc, Constantin G.'
'Jones, Peter G.'
'Tamm, Matthias'

_publ_section_title
;
 Fixation of carbon dioxide and related small molecules by a bifunctional
 frustrated pyrazolylborane Lewis pair.
;
_journal_issue 30
_journal_name_full 'Dalton transactions (Cambridge, England : 2003)'
_journal_page_first 9101
_journal_page_last 9110
_journal_paper_doi 10.1039/c2dt30448a
_journal_volume 41
_journal_year 2012
_chemical_formula_sum 'C27.5 H25 B F10 N2 O'
_chemical_formula_weight 600.30
_chemical_name_systematic
;
?
;
_space_group_IT_number 2
_symmetry_cell_setting triclinic
_symmetry_space_group_name_Hall '-P 1'
_symmetry_space_group_name_H-M 'P -1'
_atom_sites_solution_hydrogens geom
_atom_sites_solution_primary direct
_atom_sites_solution_secondary difmap
_audit_creation_method SHELXL-97
_cell_angle_alpha 73.287(8)
_cell_angle_beta 86.450(6)
_cell_angle_gamma 83.350(6)
_cell_formula_units_Z 2
_cell_length_a 9.2377(6)
_cell_length_b 11.5573(10)
_cell_length_c 13.2013(12)
_cell_measurement_reflns_used 9908
_cell_measurement_temperature 100(2)
_cell_measurement_theta_max 75.6859
_cell_measurement_theta_min 3.4943
_cell_volume 1340.2(2)
_computing_cell_refinement
;
CrysAlisPro, Oxford Diffraction Ltd.,
Version 1.171.35.15 (release 03-08-2011 CrysAlis171 .NET)
(compiled Aug 3 2011,13:03:54)
;
_computing_data_collection
;
CrysAlisPro, Oxford Diffraction Ltd.,
Version 1.171.35.15 (release 03-08-2011 CrysAlis171 .NET)
(compiled Aug 3 2011,13:03:54)
;
_computing_data_reduction
;
CrysAlisPro, Oxford Diffraction Ltd.,
Version 1.171.35.15 (release 03-08-2011 CrysAlis171 .NET)
(compiled Aug 3 2011,13:03:54)
;
_computing_molecular_graphics 'BRUKER XP'
_computing_publication_material SHELXL-97
_computing_structure_refinement 'SHELXL-97 (Sheldrick, 1997)'
_computing_structure_solution 'SHELXS-97 (Sheldrick, 1990)'
_diffrn_ambient_temperature 100(2)
_diffrn_detector_area_resol_mean 10.3543
_diffrn_measured_fraction_theta_full 0.999
_diffrn_measured_fraction_theta_max 0.999
_diffrn_measurement_device_type 'Oxford Diffraction Xcalibur, Atlas, Nova'
_diffrn_measurement_method '\w scans'
_diffrn_radiation_monochromator mirror
_diffrn_radiation_source 'Nova (Cu) X-ray Source'
_diffrn_radiation_type 'Cu K\a'
_diffrn_radiation_wavelength 1.54184
_diffrn_reflns_av_R_equivalents 0.0181
_diffrn_reflns_av_sigmaI/netI 0.0179
_diffrn_reflns_limit_h_max 8
_diffrn_reflns_limit_h_min -11
_diffrn_reflns_limit_k_max 14
_diffrn_reflns_limit_k_min -14
_diffrn_reflns_limit_l_max 16
_diffrn_reflns_limit_l_min -16
_diffrn_reflns_number 14213
_diffrn_reflns_theta_full 74.49
_diffrn_reflns_theta_max 74.49
_diffrn_reflns_theta_min 3.50
_exptl_absorpt_coefficient_mu 1.218
_exptl_absorpt_correction_T_max 1.00000
_exptl_absorpt_correction_T_min 0.51207
_exptl_absorpt_correction_type multi-scan
_exptl_absorpt_process_details
;
CrysAlisPro, Oxford Diffraction Ltd.,
Version 1.171.35.15 (release 03-08-2011 CrysAlis171 .NET)
(compiled Aug 3 2011,13:03:54)
;
_exptl_crystal_colour colourless
_exptl_crystal_density_diffrn 1.488
_exptl_crystal_density_method 'not measured'
_exptl_crystal_description prism
_exptl_crystal_F_000 614
_exptl_crystal_size_max 0.21
_exptl_crystal_size_mid 0.17
_exptl_crystal_size_min 0.13
_refine_diff_density_max 0.241
_refine_diff_density_min -0.197
_refine_diff_density_rms 0.038
_refine_ls_extinction_method none
_refine_ls_goodness_of_fit_ref 1.051
_refine_ls_hydrogen_treatment constr
_refine_ls_matrix_type full
_refine_ls_number_parameters 349
_refine_ls_number_reflns 5492
_refine_ls_number_restraints 0
_refine_ls_restrained_S_all 1.051
_refine_ls_R_factor_all 0.0354
_refine_ls_R_factor_gt 0.0332
_refine_ls_shift/su_max 0.000
_refine_ls_shift/su_mean 0.000
_refine_ls_structure_factor_coef Fsqd
_refine_ls_weighting_details 'calc w=1/[\s^2^(Fo^2^)+(0.0509P)^2^+0.2666P] where P=(Fo^2^+2Fc^2^)/3'
_refine_ls_weighting_scheme calc
_refine_ls_wR_factor_gt 0.0909
_refine_ls_wR_factor_ref 0.0929
_reflns_number_gt 5037
_reflns_number_total 5492
_reflns_threshold_expression >2sigma(I)
_cod_data_source_file c2dt30448a.txt
_cod_data_source_block eileen32
_cod_original_cell_volume 1340.18(19)
_cod_original_formula_sum 'C27.50 H25 B F10 N2 O'
_cod_database_code 7019757

loop_
_symmetry_equiv_pos_as_xyz
'x, y, z'
'-x, -y, -z'

loop_
_atom_site_label
_atom_site_type_symbol
_atom_site_fract_x
_atom_site_fract_y
_atom_site_fract_z
_atom_site_U_iso_or_equiv
_atom_site_adp_type
_atom_site_occupancy
_atom_site_symmetry_multiplicity
_atom_site_calc_flag
_atom_site_refinement_flags
B B 0.65992(13) 0.35478(11) 0.34777(10) 0.0256(2) Uani 1 1 d .
N1 N 0.74933(10) 0.47162(8) 0.30467(8) 0.0263(2) Uani 1 1 d .
N2 N 0.65377(10) 0.56933(8) 0.30859(8) 0.02490(19) Uani 1 1 d .
O O 0.53910(8) 0.40867(7) 0.40374(6) 0.02670(17) Uani 1 1 d .
F1 F 0.70495(8) 0.45503(6) 0.10341(6) 0.03549(17) Uani 1 1 d .
F2 F 0.57097(9) 0.38682(7) -0.03783(6) 0.04079(18) Uani 1 1 d .
F3 F 0.37560(9) 0.21754(8) 0.02479(6) 0.04382(19) Uani 1 1 d .
F4 F 0.32324(8) 0.11415(6) 0.23483(6) 0.03515(17) Uani 1 1 d .
F5 F 0.45734(7) 0.18004(6) 0.37936(5) 0.02985(15) Uani 1 1 d .
F6 F 0.77917(7) 0.38679(6) 0.53192(6) 0.03387(16) Uani 1 1 d .
F7 F 0.89645(8) 0.21636(8) 0.69497(6) 0.04128(18) Uani 1 1 d .
F8 F 0.93726(8) -0.02061(7) 0.69260(6) 0.03833(18) Uani 1 1 d .
F9 F 0.84643(8) -0.08349(6) 0.52555(6) 0.03362(16) Uani 1 1 d .
F10 F 0.73889(7) 0.08568(6) 0.35767(6) 0.03049(15) Uani 1 1 d .
C1 C 0.87645(12) 0.51417(10) 0.26325(10) 0.0284(2) Uani 1 1 d .
C2 C 0.85727(12) 0.64081(10) 0.24027(10) 0.0285(2) Uani 1 1 d .
H2 H 0.9287 0.6946 0.2097 0.034 Uiso 1 1 calc R
C3 C 0.71524(12) 0.67391(10) 0.27008(9) 0.0258(2) Uani 1 1 d .
C4 C 1.01704(13) 0.43568(11) 0.25277(11) 0.0339(3) Uani 1 1 d .
C5 C 1.12002(16) 0.51275(13) 0.17251(15) 0.0504(4) Uani 1 1 d .
H5A H 1.0717 0.5471 0.1048 0.076 Uiso 1 1 calc R
H5B H 1.2090 0.4617 0.1625 0.076 Uiso 1 1 calc R
H5C H 1.1451 0.5787 0.1989 0.076 Uiso 1 1 calc R
C6 C 1.09035(14) 0.39172(13) 0.36105(13) 0.0438(3) Uani 1 1 d .
H6A H 1.0996 0.4616 0.3873 0.066 Uiso 1 1 calc R
H6B H 1.1874 0.3504 0.3531 0.066 Uiso 1 1 calc R
H6C H 1.0307 0.3353 0.4115 0.066 Uiso 1 1 calc R
C7 C 0.99154(14) 0.32591(12) 0.21580(12) 0.0399(3) Uani 1 1 d .
H7A H 0.9210 0.2787 0.2641 0.060 Uiso 1 1 calc R
H7B H 1.0839 0.2749 0.2154 0.060 Uiso 1 1 calc R
H7C H 0.9534 0.3539 0.1442 0.060 Uiso 1 1 calc R
C8 C 0.63775(13) 0.79716(10) 0.26931(9) 0.0274(2) Uani 1 1 d .
C9 C 0.73028(15) 0.89605(10) 0.20336(11) 0.0361(3) Uani 1 1 d .
H9A H 0.8245 0.8875 0.2364 0.054 Uiso 1 1 calc R
H9B H 0.6793 0.9762 0.1999 0.054 Uiso 1 1 calc R
H9C H 0.7461 0.8875 0.1316 0.054 Uiso 1 1 calc R
C10 C 0.62097(15) 0.80575(11) 0.38358(10) 0.0353(3) Uani 1 1 d .
H10A H 0.5628 0.7421 0.4259 0.053 Uiso 1 1 calc R
H10B H 0.5719 0.8855 0.3838 0.053 Uiso 1 1 calc R
H10C H 0.7175 0.7951 0.4139 0.053 Uiso 1 1 calc R
C11 C 0.48797(14) 0.81605(11) 0.21981(11) 0.0354(3) Uani 1 1 d .
H11A H 0.4995 0.8046 0.1489 0.053 Uiso 1 1 calc R
H11B H 0.4432 0.8986 0.2147 0.053 Uiso 1 1 calc R
H11C H 0.4254 0.7571 0.2641 0.053 Uiso 1 1 calc R
C12 C 0.50973(12) 0.53113(10) 0.35186(9) 0.0267(2) Uani 1 1 d .
H12A H 0.4684 0.5769 0.4017 0.032 Uiso 1 1 calc R
H12B H 0.4405 0.5437 0.2944 0.032 Uiso 1 1 calc R
C13 C 0.59243(12) 0.31831(9) 0.25016(9) 0.0259(2) Uani 1 1 d .
C14 C 0.61348(12) 0.36808(10) 0.14217(10) 0.0289(2) Uani 1 1 d .
C15 C 0.54369(13) 0.33549(11) 0.06581(10) 0.0318(2) Uani 1 1 d .
C16 C 0.44507(13) 0.25007(11) 0.09676(10) 0.0320(2) Uani 1 1 d .
C17 C 0.41843(12) 0.19841(10) 0.20345(10) 0.0289(2) Uani 1 1 d .
C18 C 0.48971(12) 0.23335(10) 0.27689(9) 0.0264(2) Uani 1 1 d .
C19 C 0.74673(11) 0.24554(10) 0.43713(9) 0.0256(2) Uani 1 1 d .
C20 C 0.79204(12) 0.27082(10) 0.52650(10) 0.0281(2) Uani 1 1 d .
C21 C 0.85402(12) 0.18451(11) 0.61205(10) 0.0307(2) Uani 1 1 d .
C22 C 0.87259(12) 0.06413(11) 0.61219(10) 0.0305(2) Uani 1 1 d .
C23 C 0.82891(12) 0.03322(10) 0.52631(10) 0.0281(2) Uani 1 1 d .
C24 C 0.77061(12) 0.12329(10) 0.44043(9) 0.0261(2) Uani 1 1 d .

loop_
_atom_site_aniso_label
_atom_site_aniso_U_11
_atom_site_aniso_U_22
_atom_site_aniso_U_33
_atom_site_aniso_U_23
_atom_site_aniso_U_13
_atom_site_aniso_U_12
B 0.0251(5) 0.0201(5) 0.0324(6) -0.0082(5) 0.0037(5) -0.0058(4)
N1 0.0249(4) 0.0188(4) 0.0352(5) -0.0081(4) 0.0030(4) -0.0032(3)
N2 0.0243(4) 0.0183(4) 0.0319(5) -0.0074(4) 0.0026(4) -0.0025(3)
O 0.0268(4) 0.0182(3) 0.0343(4) -0.0066(3) 0.0048(3) -0.0041(3)
F1 0.0395(4) 0.0300(3) 0.0347(4) -0.0025(3) 0.0048(3) -0.0144(3)
F2 0.0503(4) 0.0411(4) 0.0282(4) -0.0046(3) 0.0021(3) -0.0084(3)
F3 0.0501(4) 0.0486(5) 0.0387(4) -0.0175(4) -0.0059(3) -0.0137(4)
F4 0.0333(3) 0.0306(3) 0.0444(4) -0.0120(3) 0.0018(3) -0.0132(3)
F5 0.0318(3) 0.0264(3) 0.0308(3) -0.0056(3) 0.0047(3) -0.0099(3)
F6 0.0331(3) 0.0276(3) 0.0468(4) -0.0193(3) -0.0018(3) -0.0039(3)
F7 0.0401(4) 0.0485(4) 0.0404(4) -0.0192(3) -0.0098(3) -0.0039(3)
F8 0.0349(4) 0.0365(4) 0.0376(4) -0.0005(3) -0.0066(3) -0.0020(3)
F9 0.0338(3) 0.0188(3) 0.0455(4) -0.0048(3) -0.0008(3) -0.0028(2)
F10 0.0358(3) 0.0225(3) 0.0354(4) -0.0117(3) -0.0021(3) -0.0028(3)
C1 0.0258(5) 0.0232(5) 0.0365(6) -0.0085(4) 0.0037(4) -0.0060(4)
C2 0.0276(5) 0.0213(5) 0.0366(6) -0.0074(4) 0.0033(4) -0.0064(4)
C3 0.0292(5) 0.0197(5) 0.0288(5) -0.0064(4) 0.0004(4) -0.0053(4)
C4 0.0257(5) 0.0234(5) 0.0510(7) -0.0094(5) 0.0086(5) -0.0038(4)
C5 0.0355(7) 0.0326(7) 0.0755(11) -0.0078(7) 0.0232(7) -0.0049(5)
C6 0.0292(6) 0.0377(7) 0.0632(9) -0.0136(6) -0.0018(6) -0.0001(5)
C7 0.0335(6) 0.0285(6) 0.0585(8) -0.0166(6) 0.0095(6) -0.0010(5)
C8 0.0332(5) 0.0182(5) 0.0300(5) -0.0058(4) 0.0039(4) -0.0038(4)
C9 0.0439(7) 0.0192(5) 0.0419(7) -0.0051(5) 0.0097(5) -0.0050(5)
C10 0.0518(7) 0.0231(5) 0.0325(6) -0.0097(5) 0.0060(5) -0.0088(5)
C11 0.0356(6) 0.0260(6) 0.0417(7) -0.0073(5) -0.0005(5) 0.0023(5)
C12 0.0242(5) 0.0209(5) 0.0345(6) -0.0071(4) 0.0038(4) -0.0044(4)
C13 0.0248(5) 0.0198(5) 0.0327(6) -0.0076(4) 0.0026(4) -0.0021(4)
C14 0.0285(5) 0.0219(5) 0.0349(6) -0.0058(4) 0.0036(4) -0.0049(4)
C15 0.0360(6) 0.0282(5) 0.0285(6) -0.0052(5) 0.0023(5) -0.0020(5)
C16 0.0337(6) 0.0298(6) 0.0351(6) -0.0132(5) -0.0030(5) -0.0029(5)
C17 0.0264(5) 0.0222(5) 0.0389(6) -0.0097(5) 0.0017(4) -0.0047(4)
C18 0.0266(5) 0.0210(5) 0.0303(6) -0.0060(4) 0.0033(4) -0.0024(4)
C19 0.0239(5) 0.0220(5) 0.0313(6) -0.0080(4) 0.0037(4) -0.0053(4)
C20 0.0248(5) 0.0246(5) 0.0373(6) -0.0125(5) 0.0029(4) -0.0049(4)
C21 0.0256(5) 0.0366(6) 0.0328(6) -0.0135(5) 0.0002(4) -0.0061(4)
C22 0.0240(5) 0.0310(6) 0.0327(6) -0.0027(5) 0.0001(4) -0.0040(4)
C23 0.0248(5) 0.0212(5) 0.0364(6) -0.0054(4) 0.0038(4) -0.0046(4)
C24 0.0250(5) 0.0225(5) 0.0315(6) -0.0082(4) 0.0022(4) -0.0056(4)

loop_
_atom_type_symbol
_atom_type_description
_atom_type_scat_dispersion_real
_atom_type_scat_dispersion_imag
_atom_type_scat_source
C C 0.0181 0.0091 'International Tables Vol C Tables 4.2.6.8 and 6.1.1.4'
H H 0.0000 0.0000 'International Tables Vol C Tables 4.2.6.8 and 6.1.1.4'
B B 0.0090 0.0039 'International Tables Vol C Tables 4.2.6.8 and 6.1.1.4'
N N 0.0311 0.0180 'International Tables Vol C Tables 4.2.6.8 and 6.1.1.4'
O O 0.0492 0.0322 'International Tables Vol C Tables 4.2.6.8 and 6.1.1.4'
F F 0.0727 0.0534 'International Tables Vol C Tables 4.2.6.8 and 6.1.1.4'

loop_
_geom_angle_atom_site_label_1
_geom_angle_atom_site_label_2
_geom_angle_atom_site_label_3
_geom_angle
O B N1 98.57(8)
O B C19 106.67(9)
N1 B C19 112.72(9)
O B C13 108.48(9)
N1 B C13 111.40(9)
C19 B C13 117.13(9)
C1 N1 N2 107.20(9)
C1 N1 B 146.70(9)
N2 N1 B 106.04(8)
C3 N2 N1 111.46(9)
C3 N2 C12 137.57(9)
N1 N2 C12 110.95(8)
C12 O B 109.65(8)
N1 C1 C2 107.82(10)
N1 C1 C4 124.98(10)
C2 C1 C4 127.02(10)
C3 C2 C1 107.84(10)
N2 C3 C2 105.68(9)
N2 C3 C8 123.44(10)
C2 C3 C8 130.79(10)
C1 C4 C7 112.43(10)
C1 C4 C5 108.95(10)
C7 C4 C5 108.71(12)
C1 C4 C6 108.70(11)
C7 C4 C6 109.53(11)
C5 C4 C6 108.43(12)
C3 C8 C11 110.76(9)
C3 C8 C9 108.79(9)
C11 C8 C9 108.72(10)
C3 C8 C10 108.88(9)
C11 C8 C10 110.27(10)
C9 C8 C10 109.40(10)
O C12 N2 103.91(8)
C14 C13 C18 113.96(10)
C14 C13 B 128.62(10)
C18 C13 B 117.16(10)
F1 C14 C13 121.25(10)
F1 C14 C15 114.76(10)
C13 C14 C15 123.99(10)
F2 C15 C16 119.85(11)
F2 C15 C14 120.65(11)
C16 C15 C14 119.50(11)
F3 C16 C15 120.73(11)
F3 C16 C17 120.24(11)
C15 C16 C17 119.03(11)
F4 C17 C18 120.58(11)
F4 C17 C16 119.67(10)
C18 C17 C16 119.74(10)
F5 C18 C17 116.47(10)
F5 C18 C13 119.78(10)
C17 C18 C13 123.74(11)
C24 C19 C20 113.98(10)
C24 C19 B 127.19(10)
C20 C19 B 118.55(9)
F6 C20 C21 115.83(10)
F6 C20 C19 119.94(10)
C21 C20 C19 124.22(10)
F7 C21 C20 120.68(11)
F7 C21 C22 119.88(11)
C20 C21 C22 119.44(11)
F8 C22 C23 120.38(11)
F8 C22 C21 120.50(11)
C23 C22 C21 119.07(11)
F9 C23 C22 119.60(10)
F9 C23 C24 120.67(10)
C22 C23 C24 119.71(10)
F10 C24 C23 115.62(9)
F10 C24 C19 120.86(10)
C23 C24 C19 123.52(11)

loop_
_geom_bond_atom_site_label_1
_geom_bond_atom_site_label_2
_geom_bond_distance
B O 1.4769(14)
B N1 1.6087(14)
B C19 1.6293(17)
B C13 1.6429(17)
N1 C1 1.3488(14)
N1 N2 1.3617(13)
N2 C3 1.3461(14)
N2 C12 1.4793(13)
O C12 1.3865(13)
F1 C14 1.3539(13)
F2 C15 1.3463(14)
F3 C16 1.3388(14)
F4 C17 1.3470(13)
F5 C18 1.3462(13)
F6 C20 1.3539(13)
F7 C21 1.3437(14)
F8 C22 1.3372(14)
F9 C23 1.3427(13)
F10 C24 1.3456(13)
C1 C2 1.3989(15)
C1 C4 1.5184(15)
C2 C3 1.3890(16)
C3 C8 1.5158(15)
C4 C7 1.5305(17)
C4 C5 1.5328(17)
C4 C6 1.544(2)
C8 C11 1.5326(17)
C8 C9 1.5352(15)
C8 C10 1.5373(16)
C13 C14 1.3860(17)
C13 C18 1.4015(15)
C14 C15 1.3889(17)
C15 C16 1.3790(17)
C16 C17 1.3814(18)
C17 C18 1.3793(17)
C19 C24 1.3929(15)
C19 C20 1.3929(16)
C20 C21 1.3777(18)
C21 C22 1.3815(17)
C22 C23 1.3779(17)
C23 C24 1.3878(16)

loop_
_geom_torsion_atom_site_label_1
_geom_torsion_atom_site_label_2
_geom_torsion_atom_site_label_3
_geom_torsion_atom_site_label_4
_geom_torsion
O B N1 C1 164.31(16)
C19 B N1 C1 52.1(2)
C13 B N1 C1 -81.9(2)
O B N1 N2 -19.16(11)
C19 B N1 N2 -131.35(9)
C13 B N1 N2 94.63(10)
C1 N1 N2 C3 0.49(13)
B N1 N2 C3 -177.52(9)
C1 N1 N2 C12 179.19(9)
B N1 N2 C12 1.18(12)
N1 B O C12 32.14(11)
C19 B O C12 149.07(8)
C13 B O C12 -83.92(10)
N2 N1 C1 C2 -0.71(13)
B N1 C1 C2 175.80(15)
N2 N1 C1 C4 174.78(11)
B N1 C1 C4 -8.7(3)
N1 C1 C2 C3 0.68(14)
C4 C1 C2 C3 -174.69(12)
N1 N2 C3 C2 -0.06(13)
C12 N2 C3 C2 -178.26(12)
N1 N2 C3 C8 -176.86(10)
C12 N2 C3 C8 4.9(2)
C1 C2 C3 N2 -0.38(13)
C1 C2 C3 C8 176.10(12)
N1 C1 C4 C7 41.65(17)
C2 C1 C4 C7 -143.73(13)
N1 C1 C4 C5 162.23(13)
C2 C1 C4 C5 -23.15(19)
N1 C1 C4 C6 -79.79(15)
C2 C1 C4 C6 94.83(15)
N2 C3 C8 C11 -51.13(15)
C2 C3 C8 C11 132.94(13)
N2 C3 C8 C9 -170.56(11)
C2 C3 C8 C9 13.50(17)
N2 C3 C8 C10 70.28(14)
C2 C3 C8 C10 -105.65(14)
B O C12 N2 -32.84(11)
C3 N2 C12 O -162.93(12)
N1 N2 C12 O 18.86(12)
O B C13 C14 113.02(12)
N1 B C13 C14 5.58(16)
C19 B C13 C14 -126.24(12)
O B C13 C18 -60.76(12)
N1 B C13 C18 -168.20(9)
C19 B C13 C18 59.98(13)
C18 C13 C14 F1 177.41(10)
B C13 C14 F1 3.47(18)
C18 C13 C14 C15 -1.87(17)
B C13 C14 C15 -175.82(11)
F1 C14 C15 F2 1.47(16)
C13 C14 C15 F2 -179.20(10)
F1 C14 C15 C16 -178.23(10)
C13 C14 C15 C16 1.10(19)
F2 C15 C16 F3 -0.12(18)
C14 C15 C16 F3 179.58(11)
F2 C15 C16 C17 -179.97(10)
C14 C15 C16 C17 -0.27(18)
F3 C16 C17 F4 0.67(17)
C15 C16 C17 F4 -179.47(10)
F3 C16 C17 C18 -179.46(10)
C15 C16 C17 C18 0.40(18)
F4 C17 C18 F5 -0.73(15)
C16 C17 C18 F5 179.39(10)
F4 C17 C18 C13 178.52(10)
C16 C17 C18 C13 -1.35(18)
C14 C13 C18 F5 -178.77(9)
B C13 C18 F5 -4.08(15)
C14 C13 C18 C17 2.00(16)
B C13 C18 C17 176.69(10)
O B C19 C24 121.66(11)
N1 B C19 C24 -131.24(11)
C13 B C19 C24 -0.03(16)
O B C19 C20 -51.74(12)
N1 B C19 C20 55.36(13)
C13 B C19 C20 -173.42(9)
C24 C19 C20 F6 177.97(9)
B C19 C20 F6 -7.79(15)
C24 C19 C20 C21 -0.55(16)
B C19 C20 C21 173.69(10)
F6 C20 C21 F7 0.68(16)
C19 C20 C21 F7 179.25(10)
F6 C20 C21 C22 -179.28(10)
C19 C20 C21 C22 -0.70(18)
F7 C21 C22 F8 -2.38(17)
C20 C21 C22 F8 177.57(10)
F7 C21 C22 C23 -179.77(10)
C20 C21 C22 C23 0.19(17)
F8 C22 C23 F9 2.61(16)
C21 C22 C23 F9 179.99(10)
F8 C22 C23 C24 -175.82(10)
C21 C22 C23 C24 1.57(17)
F9 C23 C24 F10 -2.14(15)
C22 C23 C24 F10 176.27(9)
F9 C23 C24 C19 178.58(10)
C22 C23 C24 C19 -3.01(17)
C20 C19 C24 F10 -176.83(9)
B C19 C24 F10 9.52(17)
C20 C19 C24 C23 2.41(16)
B C19 C24 C23 -171.24(10)

loop_
_platon_squeeze_void_nr
_platon_squeeze_void_average_x
_platon_squeeze_void_average_y
_platon_squeeze_void_average_z
_platon_squeeze_void_volume
_platon_squeeze_void_count_electrons
1 0.000 0.500 0.500 186.8 49.9
